data_4509084
loop_
_publ_author_name
'Fan, Yan'
'Zhao, Yunfeng'
'Ye, Ling'
'Li, Bao'
'Yang, Guangdi'
'Wang, Yue'

_publ_section_title
;
 Polymorphs and Pseudopolymorphs ofN,N-Di(n-butyl)Quinacridone: Structures
 and Solid-State Luminescence Properties
;
_journal_issue 3
_journal_name_full 'Crystal Growth &amp; Design'
_journal_page_first 1421
_journal_paper_doi 10.1021/cg800785u
_journal_volume 9
_journal_year 2009
_chemical_formula_sum 'C28 H30 N2 O3'
_chemical_formula_weight 442.54
_chemical_name_systematic
; 
 ? 
;
_space_group_IT_number 2
_symmetry_cell_setting triclinic
_symmetry_space_group_name_Hall '-P 1'
_symmetry_space_group_name_H-M 'P -1'
_atom_sites_solution_hydrogens geom
_atom_sites_solution_primary direct
_atom_sites_solution_secondary difmap
_audit_creation_method SHELXL-97
_cell_angle_alpha 98.85(3)
_cell_angle_beta 95.32(3)
_cell_angle_gamma 90.86(3)
_cell_formula_units_Z 2
_cell_length_a 4.9927(10)
_cell_length_b 14.153(3)
_cell_length_c 16.101(3)
_cell_measurement_reflns_used 7088
_cell_measurement_temperature 293(2)
_cell_measurement_theta_max 27.47
_cell_measurement_theta_min 3.00
_cell_volume 1118.8(4)
_computing_cell_refinement RAPID-AUTO
_computing_data_collection 'RAPID-AUTO (Rigaku, 1998)'
_computing_data_reduction RAPID-AUTO
_computing_molecular_graphics SHELXP97
_computing_publication_material SHELXL97
_computing_structure_refinement 'SHELXL-97 (Sheldrick, 1997)'
_computing_structure_solution 'SHELXS-97 (Sheldrick, 1990)'
_diffrn_ambient_temperature 293(2)
_diffrn_detector_area_resol_mean 10.0
_diffrn_measured_fraction_theta_full 0.974
_diffrn_measured_fraction_theta_max 0.974
_diffrn_measurement_device_type 'Rigaku RAXIS-RAPID'
_diffrn_measurement_method '\w scan'
_diffrn_radiation_monochromator graphite
_diffrn_radiation_source 'fine-focus sealed tube'
_diffrn_radiation_type MoK\a
_diffrn_radiation_wavelength 0.71073
_diffrn_reflns_av_R_equivalents 0.0342
_diffrn_reflns_av_sigmaI/netI 0.0488
_diffrn_reflns_limit_h_max 6
_diffrn_reflns_limit_h_min -6
_diffrn_reflns_limit_k_max 18
_diffrn_reflns_limit_k_min -18
_diffrn_reflns_limit_l_max 20
_diffrn_reflns_limit_l_min -20
_diffrn_reflns_number 10980
_diffrn_reflns_theta_full 27.47
_diffrn_reflns_theta_max 27.47
_diffrn_reflns_theta_min 3.00
_diffrn_standards_decay_% 0
_diffrn_standards_interval_count 0
_diffrn_standards_interval_time 0
_diffrn_standards_number 0
_exptl_absorpt_coefficient_mu 0.085
_exptl_absorpt_correction_T_max 0.9908
_exptl_absorpt_correction_T_min 0.9670
_exptl_absorpt_correction_type empirical
_exptl_absorpt_process_details
;   
Higash,T(1995) Progrom for Absorption Correcttion.
Rigaku Corporation,Tokyo,Japan. 
;
_exptl_crystal_colour red
_exptl_crystal_density_diffrn 1.314
_exptl_crystal_density_method 'not measured'
_exptl_crystal_description block
_exptl_crystal_F_000 472
_exptl_crystal_size_max 0.40
_exptl_crystal_size_mid 0.23
_exptl_crystal_size_min 0.11
_refine_diff_density_max 0.265
_refine_diff_density_min -0.561
_refine_diff_density_rms 0.065
_refine_ls_extinction_method none
_refine_ls_goodness_of_fit_ref 1.088
_refine_ls_hydrogen_treatment mixed
_refine_ls_matrix_type full
_refine_ls_number_parameters 306
_refine_ls_number_reflns 5011
_refine_ls_number_restraints 3
_refine_ls_restrained_S_all 1.089
_refine_ls_R_factor_all 0.1134
_refine_ls_R_factor_gt 0.0665
_refine_ls_shift/su_max 0.000
_refine_ls_shift/su_mean 0.000
_refine_ls_structure_factor_coef Fsqd
_refine_ls_weighting_details 'calc w=1/[\s^2^(Fo^2^)+(0.1360P)^2^+0.0000P] where P=(Fo^2^+2Fc^2^)/3'
_refine_ls_weighting_scheme calc
_refine_ls_wR_factor_gt 0.1981
_refine_ls_wR_factor_ref 0.2380
_reflns_number_gt 2973
_reflns_number_total 5011
_reflns_threshold_expression >2sigma(I)
_cod_data_source_file cg800785usup1.cif
_cod_data_source_block E
_cod_depositor_comments
;
The following automatic conversions were performed:

'_symmetry_cell_setting' value 'Triclinic' changed to 'triclinic'
according to /home/saulius/struct/CIF-dictionaries/cif_core.dic
dictionary named 'cif_core.dic' version 2.4.2 from 2011-04-26.

Automatic conversion script
Id: cif_fix_values 1891 2012-01-12 08:04:46Z andrius 
;
_cod_original_cell_volume 1118.9(4)
_cod_original_sg_symbol_H-M 'P-1   '
_cod_database_code 4509084

loop_
_symmetry_equiv_pos_as_xyz
'x, y, z'
'-x, -y, -z'

loop_
_atom_site_label
_atom_site_type_symbol
_atom_site_fract_x
_atom_site_fract_y
_atom_site_fract_z
_atom_site_U_iso_or_equiv
_atom_site_adp_type
_atom_site_occupancy
_atom_site_symmetry_multiplicity
_atom_site_calc_flag
_atom_site_refinement_flags
C1 C 0.1980(4) 0.96168(17) 0.05436(14) 0.0293(5) Uani 1 1 d .
C2 C 0.0289(5) 1.03307(18) 0.08577(15) 0.0311(5) Uani 1 1 d .
H2 H 0.0461 1.0559 0.1434 0.037 Uiso 1 1 calc R
C3 C 0.1651(4) 0.92847(17) -0.03386(14) 0.0295(5) Uani 1 1 d .
C4 C 0.3360(5) 0.85308(18) -0.07175(16) 0.0344(6) Uani 1 1 d .
C5 C 0.5278(5) 0.81479(18) -0.01331(16) 0.0345(6) Uani 1 1 d .
C6 C 0.7006(5) 0.7434(2) -0.0447(2) 0.0434(7) Uani 1 1 d .
H6 H 0.6906 0.7223 -0.1026 0.052 Uiso 1 1 calc R
C7 C 0.8846(6) 0.7040(2) 0.0081(2) 0.0504(8) Uani 1 1 d .
H7 H 1.0011 0.6579 -0.0136 0.060 Uiso 1 1 calc R
C8 C 0.8927(6) 0.7346(2) 0.0948(2) 0.0510(8) Uani 1 1 d .
H8 H 1.0131 0.7071 0.1310 0.061 Uiso 1 1 calc R
C9 C 0.7275(5) 0.8043(2) 0.12812(19) 0.0431(7) Uani 1 1 d .
H9 H 0.7340 0.8224 0.1863 0.052 Uiso 1 1 calc R
C10 C 0.5474(5) 0.84881(18) 0.07400(16) 0.0333(6) Uani 1 1 d .
C11 C 0.4546(5) 0.9687(2) 0.19563(15) 0.0362(6) Uani 1 1 d .
H11A H 0.4138 1.0360 0.2004 0.043 Uiso 1 1 calc R
H11B H 0.6460 0.9645 0.2111 0.043 Uiso 1 1 calc R
C12 C 0.3023(5) 0.9245(2) 0.25834(16) 0.0418(7) Uani 1 1 d .
H12A H 0.1168 0.9441 0.2538 0.050 Uiso 1 1 calc R
H12B H 0.3024 0.8554 0.2442 0.050 Uiso 1 1 calc R
C13 C 0.4250(6) 0.9540(2) 0.34870(18) 0.0511(8) Uani 1 1 d .
H13A H 0.6048 0.9293 0.3542 0.061 Uiso 1 1 calc R
H13B H 0.4410 1.0233 0.3608 0.061 Uiso 1 1 calc R
C14 C 0.2619(7) 0.9186(3) 0.4132(2) 0.0671(10) Uani 1 1 d .
H14A H 0.0917 0.9492 0.4132 0.101 Uiso 1 1 calc R
H14B H 0.3582 0.9334 0.4682 0.101 Uiso 1 1 calc R
H14C H 0.2325 0.8506 0.3990 0.101 Uiso 1 1 calc R
C15 C 0.8390(5) 0.44225(18) 0.43257(15) 0.0343(6) Uani 1 1 d .
C16 C 1.0187(5) 0.51287(19) 0.41736(16) 0.0369(6) Uani 1 1 d .
H16 H 1.0321 0.5225 0.3620 0.044 Uiso 1 1 calc R
C17 C 0.8217(5) 0.43081(18) 0.51755(15) 0.0345(6) Uani 1 1 d .
C18 C 0.6355(5) 0.35851(19) 0.53912(16) 0.0376(6) Uani 1 1 d .
C19 C 0.4620(5) 0.30703(19) 0.46842(17) 0.0370(6) Uani 1 1 d .
C20 C 0.2612(6) 0.2426(2) 0.48465(19) 0.0441(7) Uani 1 1 d .
H20 H 0.2425 0.2343 0.5400 0.053 Uiso 1 1 calc R
C21 C 0.0924(6) 0.1919(2) 0.4197(2) 0.0486(7) Uani 1 1 d .
H21 H -0.0408 0.1503 0.4309 0.058 Uiso 1 1 calc R
C22 C 0.1258(6) 0.2045(2) 0.33718(19) 0.0475(7) Uani 1 1 d .
H22 H 0.0123 0.1708 0.2931 0.057 Uiso 1 1 calc R
C23 C 0.3207(6) 0.2649(2) 0.31904(18) 0.0444(7) Uani 1 1 d .
H23 H 0.3403 0.2702 0.2630 0.053 Uiso 1 1 calc R
C24 C 0.4933(5) 0.31984(19) 0.38431(16) 0.0351(6) Uani 1 1 d .
C25 C 0.7254(5) 0.39116(19) 0.27886(15) 0.0364(6) Uani 1 1 d .
H25A H 0.6943 0.3286 0.2446 0.044 Uiso 1 1 calc R
H25B H 0.9111 0.4106 0.2761 0.044 Uiso 1 1 calc R
C26 C 0.5422(5) 0.4618(2) 0.24177(17) 0.0414(6) Uani 1 1 d .
H26A H 0.5437 0.5204 0.2820 0.050 Uiso 1 1 calc R
H26B H 0.3595 0.4354 0.2330 0.050 Uiso 1 1 calc R
C27 C 0.6237(6) 0.4857(2) 0.15837(19) 0.0493(7) Uani 1 1 d .
H27A H 0.7995 0.5177 0.1679 0.059 Uiso 1 1 calc R
H27B H 0.6373 0.4268 0.1194 0.059 Uiso 1 1 calc R
C28 C 0.4223(7) 0.5496(3) 0.1190(3) 0.0711(11) Uani 1 1 d .
H28A H 0.2488 0.5177 0.1084 0.107 Uiso 1 1 calc R
H28B H 0.4806 0.5631 0.0667 0.107 Uiso 1 1 calc R
H28C H 0.4107 0.6085 0.1569 0.107 Uiso 1 1 calc R
N1 N 0.3937(4) 0.92407(15) 0.10660(12) 0.0327(5) Uani 1 1 d .
N2 N 0.6854(4) 0.38335(16) 0.36676(13) 0.0359(5) Uani 1 1 d .
O1 O 0.3138(4) 0.82459(15) -0.14899(12) 0.0480(5) Uani 1 1 d .
O2 O 0.6287(4) 0.34398(15) 0.61270(12) 0.0540(6) Uani 1 1 d .
O3 O 0.1492(12) 0.2928(5) 0.7033(3) 0.1599(19) Uani 1 1 d D
H3A H 0.232(14) 0.292(8) 0.658(3) 0.240 Uiso 1 1 d D
H3B H -0.016(6) 0.277(7) 0.681(5) 0.240 Uiso 1 1 d D

loop_
_atom_site_aniso_label
_atom_site_aniso_U_11
_atom_site_aniso_U_22
_atom_site_aniso_U_33
_atom_site_aniso_U_23
_atom_site_aniso_U_13
_atom_site_aniso_U_12
C1 0.0278(11) 0.0326(12) 0.0275(12) 0.0055(9) 0.0024(9) -0.0029(9)
C2 0.0321(12) 0.0352(13) 0.0250(11) 0.0034(9) -0.0001(9) -0.0028(10)
C3 0.0298(11) 0.0301(12) 0.0287(12) 0.0047(10) 0.0034(10) -0.0024(10)
C4 0.0362(13) 0.0326(13) 0.0343(13) 0.0045(10) 0.0037(10) -0.0008(10)
C5 0.0332(12) 0.0302(13) 0.0413(14) 0.0087(11) 0.0050(11) -0.0021(10)
C6 0.0428(14) 0.0355(14) 0.0517(16) 0.0038(12) 0.0086(13) 0.0031(11)
C7 0.0439(15) 0.0391(16) 0.069(2) 0.0092(14) 0.0078(14) 0.0087(13)
C8 0.0433(15) 0.0420(16) 0.068(2) 0.0147(14) -0.0054(14) 0.0091(13)
C9 0.0399(14) 0.0420(15) 0.0469(16) 0.0107(12) -0.0052(12) 0.0010(12)
C10 0.0295(12) 0.0310(13) 0.0395(14) 0.0067(10) 0.0022(10) -0.0033(10)
C11 0.0329(12) 0.0427(15) 0.0310(12) 0.0037(11) -0.0041(10) -0.0003(11)
C12 0.0392(13) 0.0544(17) 0.0307(13) 0.0078(12) -0.0029(11) -0.0045(12)
C13 0.0530(17) 0.064(2) 0.0349(15) 0.0087(13) -0.0054(13) -0.0026(15)
C14 0.075(2) 0.087(3) 0.0415(17) 0.0212(17) 0.0005(16) -0.008(2)
C15 0.0398(13) 0.0321(13) 0.0305(13) 0.0032(10) 0.0028(10) 0.0104(11)
C16 0.0463(14) 0.0363(14) 0.0290(12) 0.0051(10) 0.0066(11) 0.0069(11)
C17 0.0404(13) 0.0316(13) 0.0315(13) 0.0029(10) 0.0063(11) 0.0092(11)
C18 0.0456(14) 0.0364(14) 0.0316(13) 0.0031(11) 0.0104(11) 0.0076(11)
C19 0.0371(13) 0.0341(13) 0.0401(14) 0.0049(11) 0.0059(11) 0.0070(11)
C20 0.0496(15) 0.0430(16) 0.0424(15) 0.0110(12) 0.0101(13) 0.0062(13)
C21 0.0461(15) 0.0409(16) 0.0585(19) 0.0077(14) 0.0034(14) -0.0007(13)
C22 0.0480(16) 0.0405(16) 0.0506(17) 0.0029(13) -0.0055(13) -0.0010(13)
C23 0.0525(16) 0.0437(16) 0.0358(14) 0.0031(12) 0.0028(12) 0.0033(13)
C24 0.0344(12) 0.0353(14) 0.0355(13) 0.0044(10) 0.0039(10) 0.0088(10)
C25 0.0412(13) 0.0393(14) 0.0277(12) -0.0005(10) 0.0072(10) 0.0044(11)
C26 0.0429(14) 0.0438(16) 0.0387(14) 0.0076(12) 0.0084(12) 0.0054(12)
C27 0.0472(15) 0.0588(19) 0.0453(16) 0.0169(14) 0.0089(13) -0.0023(14)
C28 0.067(2) 0.084(3) 0.070(2) 0.043(2) -0.0022(18) -0.005(2)
N1 0.0303(10) 0.0371(11) 0.0295(10) 0.0041(9) -0.0027(8) 0.0010(9)
N2 0.0401(11) 0.0385(12) 0.0282(10) 0.0019(9) 0.0037(9) 0.0026(9)
O1 0.0575(12) 0.0500(12) 0.0342(10) -0.0022(9) 0.0046(9) 0.0113(10)
O2 0.0736(14) 0.0547(13) 0.0339(11) 0.0080(9) 0.0074(10) -0.0117(11)
O3 0.187(5) 0.188(5) 0.111(3) 0.053(3) 0.002(3) -0.035(4)

loop_
_atom_type_symbol
_atom_type_description
_atom_type_scat_dispersion_real
_atom_type_scat_dispersion_imag
_atom_type_scat_source
C C 0.0033 0.0016 'International Tables Vol C Tables 4.2.6.8 and 6.1.1.4'
H H 0.0000 0.0000 'International Tables Vol C Tables 4.2.6.8 and 6.1.1.4'
N N 0.0061 0.0033 'International Tables Vol C Tables 4.2.6.8 and 6.1.1.4'
O O 0.0106 0.0060 'International Tables Vol C Tables 4.2.6.8 and 6.1.1.4'

loop_
_geom_angle_atom_site_label_1
_geom_angle_atom_site_label_2
_geom_angle_atom_site_label_3
_geom_angle
_geom_angle_site_symmetry_1
_geom_angle_site_symmetry_3
C2 C1 N1 122.0(2) . .
C2 C1 C3 117.2(2) . .
N1 C1 C3 120.8(2) . .
C1 C2 C3 122.3(2) . 2_575
C2 C3 C1 120.5(2) 2_575 .
C2 C3 C4 119.1(2) 2_575 .
C1 C3 C4 120.4(2) . .
O1 C4 C5 122.9(2) . .
O1 C4 C3 121.3(2) . .
C5 C4 C3 115.8(2) . .
C6 C5 C10 119.4(3) . .
C6 C5 C4 119.2(2) . .
C10 C5 C4 121.4(2) . .
C7 C6 C5 121.5(3) . .
C6 C7 C8 118.6(3) . .
C9 C8 C7 121.7(3) . .
C8 C9 C10 120.1(3) . .
N1 C10 C5 121.0(2) . .
N1 C10 C9 120.5(2) . .
C5 C10 C9 118.5(2) . .
N1 C11 C12 114.9(2) . .
C13 C12 C11 112.2(2) . .
C14 C13 C12 113.3(2) . .
C16 C15 N2 122.0(2) . .
C16 C15 C17 117.2(2) . .
N2 C15 C17 120.8(2) . .
C17 C16 C15 122.0(2) 2_766 .
C16 C17 C15 120.7(2) 2_766 .
C16 C17 C18 118.6(2) 2_766 .
C15 C17 C18 120.7(2) . .
O2 C18 C19 123.1(3) . .
O2 C18 C17 121.4(2) . .
C19 C18 C17 115.4(2) . .
C20 C19 C24 119.9(2) . .
C20 C19 C18 119.0(3) . .
C24 C19 C18 121.1(2) . .
C21 C20 C19 121.1(3) . .
C20 C21 C22 118.6(3) . .
C23 C22 C21 121.9(3) . .
C22 C23 C24 121.0(3) . .
N2 C24 C19 121.1(2) . .
N2 C24 C23 121.5(2) . .
C19 C24 C23 117.5(2) . .
N2 C25 C26 113.6(2) . .
C25 C26 C27 113.2(2) . .
C28 C27 C26 111.9(3) . .
C10 N1 C1 120.4(2) . .
C10 N1 C11 119.1(2) . .
C1 N1 C11 120.4(2) . .
C24 N2 C15 120.3(2) . .
C24 N2 C25 120.1(2) . .
C15 N2 C25 119.5(2) . .

loop_
_geom_bond_atom_site_label_1
_geom_bond_atom_site_label_2
_geom_bond_distance
_geom_bond_site_symmetry_2
C1 C2 1.392(3) .
C1 N1 1.395(3) .
C1 C3 1.419(3) .
C2 C3 1.392(3) 2_575
C3 C2 1.392(3) 2_575
C3 C4 1.470(3) .
C4 O1 1.241(3) .
C4 C5 1.450(4) .
C5 C6 1.404(4) .
C5 C10 1.408(4) .
C6 C7 1.377(4) .
C7 C8 1.392(4) .
C8 C9 1.373(4) .
C9 C10 1.416(4) .
C10 N1 1.388(3) .
C11 N1 1.477(3) .
C11 C12 1.520(4) .
C12 C13 1.519(4) .
C13 C14 1.515(5) .
C15 C16 1.397(4) .
C15 N2 1.402(3) .
C15 C17 1.412(4) .
C16 C17 1.392(3) 2_766
C17 C16 1.392(3) 2_766
C17 C18 1.474(4) .
C18 O2 1.237(3) .
C18 C19 1.456(4) .
C19 C20 1.414(4) .
C19 C24 1.416(4) .
C20 C21 1.381(4) .
C21 C22 1.392(4) .
C22 C23 1.367(4) .
C23 C24 1.418(4) .
C24 N2 1.382(3) .
C25 N2 1.468(3) .
C25 C26 1.518(4) .
C26 C27 1.523(4) .
C27 C28 1.523(5) .

loop_
_geom_hbond_atom_site_label_D
_geom_hbond_atom_site_label_H
_geom_hbond_atom_site_label_A
_geom_hbond_distance_DH
_geom_hbond_distance_HA
_geom_hbond_distance_DA
_geom_hbond_angle_DHA
_geom_hbond_site_symmetry_A
C9 H9 O3 0.93 2.62 3.241(6) 124.3 2_666
C26 H26A O2 0.97 2.57 3.497(4) 159.5 2_666
C25 H25A O1 0.97 2.46 3.417(3) 170.6 2_665
C22 H22 O1 0.93 2.72 3.539(4) 147.6 2_565
C11 H11A O1 0.97 2.66 3.346(4) 128.3 2_675
